data_7046718
loop_
_publ_author_name
'Beament, James'
'Kociok-K\"ohn, Gabriele'
'Jones, Matthew D.'
'Buchard, Antoine'

_publ_section_title
;
 Bipyrrolidine salan alkoxide complexes of lanthanides: synthesis,
 characterisation, activity in the polymerisation of lactide and
 mechanistic investigation by DOSY NMR.
;
_journal_issue 27
_journal_name_full 'Dalton transactions (Cambridge, England : 2003)'
_journal_page_first 9164
_journal_page_last 9172
_journal_paper_doi 10.1039/c8dt02108b
_journal_volume 47
_journal_year 2018
_chemical_formula_moiety '2(C79 H124 N4 O6 Sm2), 3(C7 H8), C6 H14'
_chemical_formula_sum 'C185 H286 N8 O12 Sm4'
_chemical_formula_weight 3415.60
_space_group_crystal_system triclinic
_space_group_IT_number 2
_space_group_name_Hall '-P 1'
_space_group_name_H-M_alt 'P -1'
_symmetry_space_group_name_Hall '-P 1'
_symmetry_space_group_name_H-M 'P -1'
_atom_sites_solution_hydrogens geom
_audit_creation_method SHELXL-2014/7
_audit_update_record
;
2018-05-18 deposited with the CCDC.
2018-06-19 downloaded from the CCDC.
;
_cell_angle_alpha 66.212(3)
_cell_angle_beta 77.270(3)
_cell_angle_gamma 87.858(3)
_cell_formula_units_Z 1
_cell_length_a 11.3821(4)
_cell_length_b 20.7041(7)
_cell_length_c 21.4578(8)
_cell_measurement_reflns_used 15480
_cell_measurement_temperature 150(2)
_cell_measurement_theta_max 30.1480
_cell_measurement_theta_min 3.7970
_cell_volume 4505.8(3)
_computing_cell_refinement 'CrysAlisPro 1.171.38.43 (Rigaku OD, 2015)'
_computing_data_collection 'CrysAlisPro 1.171.38.43 (Rigaku OD, 2015)'
_computing_data_reduction 'CrysAlisPro 1.171.38.43 (Rigaku OD, 2015)'
_computing_molecular_graphics 'ORTEP3 for Windows - Farrugia, L. J. J. Appl. Crystallogr. 1997, 30, 565'
_computing_publication_material
;
 'WinGX publication routines, Farrugia, 
 L. J., J. Appl. Crystallogr., 1999, 32, 837-838
;
_computing_structure_refinement
;
 SHELXL-2014/8 (Sheldrick, 2014)
 Sheldrick GM (2008) Acta Crystallogr A64:112-122 and 
 C. B. H\"ubschle, G. M. Sheldrick and B. Dittrich
 ShelXle: a Qt graphical user interface for SHELXL
 J. Appl. Cryst., 44, (2011) 1281-1284.
;
_computing_structure_solution
; 
 SHELXT
 Sheldrick, G. M. (2008). Acta Cryst. A64, 112-122.
;
_diffrn_ambient_environment N~2~
_diffrn_ambient_temperature 149.9(3)
_diffrn_detector 'CCD plate'
_diffrn_detector_area_resol_mean 16.1468
_diffrn_detector_type EosS2
_diffrn_measured_fraction_theta_full 0.997
_diffrn_measured_fraction_theta_max 0.860
_diffrn_measurement_device 'four-circle diffractometer'
_diffrn_measurement_device_type 'New Xcalibur, EosS2'
_diffrn_radiation_monochromator graphite
_diffrn_radiation_probe x-ray
_diffrn_radiation_type 'Mo K\a'
_diffrn_radiation_wavelength 0.71073
_diffrn_reflns_av_R_equivalents 0.0255
_diffrn_reflns_av_unetI/netI 0.0474
_diffrn_reflns_Laue_measured_fraction_full 0.997
_diffrn_reflns_Laue_measured_fraction_max 0.860
_diffrn_reflns_limit_h_max 16
_diffrn_reflns_limit_h_min -16
_diffrn_reflns_limit_k_max 29
_diffrn_reflns_limit_k_min -27
_diffrn_reflns_limit_l_max 27
_diffrn_reflns_limit_l_min -30
_diffrn_reflns_number 45044
_diffrn_reflns_point_group_measured_fraction_full 0.997
_diffrn_reflns_point_group_measured_fraction_max 0.860
_diffrn_reflns_theta_full 25.242
_diffrn_reflns_theta_max 30.294
_diffrn_reflns_theta_min 3.421
_diffrn_source 'fine-focus sealed X-ray tube'
_diffrn_source_type 'Enhance (Mo) X-ray Source'
_exptl_absorpt_coefficient_mu 1.342
_exptl_absorpt_correction_T_max 1.00000
_exptl_absorpt_correction_T_min 0.90187
_exptl_absorpt_correction_type multi-scan
_exptl_absorpt_process_details
;
CrysAlisPro 1.171.38.43 (Rigaku Oxford Diffraction, 2015)
Empirical absorption correction using spherical harmonics,
 implemented in SCALE3 ABSPACK scaling algorithm.
;
_exptl_crystal_colour yellow
_exptl_crystal_density_diffrn 1.259
_exptl_crystal_description block
_exptl_crystal_F_000 1796
_exptl_crystal_size_max 0.200
_exptl_crystal_size_mid 0.150
_exptl_crystal_size_min 0.050
_refine_diff_density_max 1.348
_refine_diff_density_min -0.652
_refine_diff_density_rms 0.088
_refine_ls_extinction_method none
_refine_ls_goodness_of_fit_ref 1.024
_refine_ls_hydrogen_treatment constr
_refine_ls_matrix_type full
_refine_ls_number_parameters 1042
_refine_ls_number_reflns 23204
_refine_ls_number_restraints 63
_refine_ls_restrained_S_all 1.032
_refine_ls_R_factor_all 0.0510
_refine_ls_R_factor_gt 0.0323
_refine_ls_shift/su_max 0.004
_refine_ls_shift/su_mean 0.000
_refine_ls_structure_factor_coef Fsqd
_refine_ls_weighting_details 'w=1/[\s^2^(Fo^2^)+(0.0219P)^2^+3.4223P] where P=(Fo^2^+2Fc^2^)/3'
_refine_ls_weighting_scheme calc
_refine_ls_wR_factor_gt 0.0636
_refine_ls_wR_factor_ref 0.0711
_reflns_Friedel_coverage 0.000
_reflns_number_gt 18123
_reflns_number_total 23204
_reflns_threshold_expression 'I > 2\s(I)'
_cod_data_source_file c8dt02108b2.cif
_cod_data_source_block SmtBuOHOiPr
_cod_depositor_comments 'Adding full bibliography for 7046715--7046721.cif.'
_cod_database_code 7046718
_shelx_shelxl_version_number 2014/7
_shelx_space_group_comment
;
The symmetry employed for this shelxl refinement is uniquely defined
by the following loop, which should always be used as a source of
symmetry information in preference to the above space-group names.
They are only intended as comments.
;
_shelx_estimated_absorpt_t_min 0.775
_shelx_estimated_absorpt_t_max 0.936
_oxdiff_exptl_absorpt_empirical_full_min 0.839
_oxdiff_exptl_absorpt_empirical_full_max 1.161
_oxdiff_exptl_absorpt_empirical_details
;
Empirical correction (ABSPACK) includes:
- Absorption correction using spherical harmonics
- Frame scaling
;

loop_
_space_group_symop_operation_xyz
'x, y, z'
'-x, -y, -z'

loop_
_atom_site_label
_atom_site_type_symbol
_atom_site_fract_x
_atom_site_fract_y
_atom_site_fract_z
_atom_site_U_iso_or_equiv
_atom_site_adp_type
_atom_site_occupancy
_atom_site_site_symmetry_order
_atom_site_calc_flag
_atom_site_refinement_flags_posn
_atom_site_refinement_flags_adp
_atom_site_refinement_flags_occupancy
_atom_site_disorder_assembly
_atom_site_disorder_group
Sm1 Sm 0.71059(2) 0.38573(2) 0.27626(2) 0.01677(3) Uani 1 1 d . . . . .
O1 O 0.67464(15) 0.35186(9) 0.19781(9) 0.0229(4) Uani 1 1 d . . . . .
N1 N 0.88198(17) 0.30006(12) 0.26185(10) 0.0197(4) Uani 1 1 d . . . . .
C1 C 0.6959(2) 0.30120(14) 0.17379(13) 0.0202(5) Uani 1 1 d . . . . .
Sm2 Sm 0.72733(2) 0.58706(2) 0.20059(2) 0.01718(3) Uani 1 1 d . . . . .
O2 O 0.57405(15) 0.31558(10) 0.36454(9) 0.0233(4) Uani 1 1 d . . . . .
N2 N 0.81930(18) 0.34256(12) 0.38132(11) 0.0219(5) Uani 1 1 d . . . . .
C2 C 0.6537(2) 0.30290(14) 0.11575(13) 0.0211(5) Uani 1 1 d . . . . .
O3 O 0.60288(15) 0.48675(9) 0.24286(9) 0.0236(4) Uani 1 1 d . . . . .
N3 N 0.94110(18) 0.65396(12) 0.16927(11) 0.0213(4) Uani 1 1 d . . . . .
C3 C 0.6826(2) 0.24773(15) 0.09422(14) 0.0237(6) Uani 1 1 d . . . . .
H3 H 0.6541 0.2486 0.0555 0.028 Uiso 1 1 calc R U . . .
O4 O 0.84520(18) 0.48558(9) 0.23394(9) 0.0278(4) Uani 1 1 d . . . . .
H4 H 0.9298 0.4855 0.2307 0.033 Uiso 1 1 calc R U . . .
N4 N 0.83528(17) 0.61722(11) 0.07210(10) 0.0184(4) Uani 1 1 d . . . . .
C4 C 0.7503(2) 0.19196(15) 0.12587(14) 0.0242(6) Uani 1 1 d . . . . .
O5 O 0.71922(16) 0.62940(10) 0.27866(9) 0.0252(4) Uani 1 1 d . . . . .
C5 C 0.7894(2) 0.19146(14) 0.18322(14) 0.0249(6) Uani 1 1 d . . . . .
H5 H 0.8358 0.1539 0.2063 0.030 Uiso 1 1 calc R U . . .
O6 O 0.61152(16) 0.66472(10) 0.14140(9) 0.0261(4) Uani 1 1 d . . . . .
C6 C 0.7625(2) 0.24430(14) 0.20750(14) 0.0224(5) Uani 1 1 d . . . . .
C7 C 0.5759(2) 0.36185(15) 0.07927(14) 0.0254(6) Uani 1 1 d . . . . .
C8 C 0.4555(2) 0.35699(17) 0.13051(16) 0.0344(7) Uani 1 1 d . . . . .
H8A H 0.4125 0.3115 0.1442 0.052 Uiso 1 1 calc R U . . .
H8B H 0.4063 0.3956 0.1080 0.052 Uiso 1 1 calc R U . . .
H8C H 0.4708 0.3608 0.1721 0.052 Uiso 1 1 calc R U . . .
C9 C 0.6413(2) 0.43477(15) 0.05362(14) 0.0274(6) Uani 1 1 d . . . . .
H9A H 0.6602 0.4409 0.0934 0.041 Uiso 1 1 calc R U . . .
H9B H 0.5892 0.4719 0.0318 0.041 Uiso 1 1 calc R U . . .
H9C H 0.7163 0.4380 0.0194 0.041 Uiso 1 1 calc R U . . .
C10 C 0.5476(3) 0.35649(17) 0.01462(16) 0.0363(7) Uani 1 1 d . . . . .
H10A H 0.6233 0.3576 -0.0183 0.054 Uiso 1 1 calc R U . . .
H10B H 0.5008 0.3964 -0.0080 0.054 Uiso 1 1 calc R U . . .
H10C H 0.5009 0.3121 0.0289 0.054 Uiso 1 1 calc R U . . .
C11 C 0.7846(2) 0.13345(16) 0.09930(16) 0.0305(6) Uani 1 1 d . . . . .
C12 C 0.7359(3) 0.06243(17) 0.15641(18) 0.0457(8) Uani 1 1 d . . . . .
H12A H 0.7561 0.0255 0.1389 0.069 Uiso 1 1 calc R U . . .
H12B H 0.6481 0.0627 0.1709 0.069 Uiso 1 1 calc R U . . .
H12C H 0.7720 0.0530 0.1965 0.069 Uiso 1 1 calc R U . . .
C13 C 0.9213(3) 0.1351(2) 0.0761(2) 0.0515(10) Uani 1 1 d . . . . .
H13A H 0.9577 0.1272 0.1158 0.077 Uiso 1 1 calc R U . . .
H13B H 0.9508 0.1813 0.0386 0.077 Uiso 1 1 calc R U . . .
H13C H 0.9433 0.0980 0.0591 0.077 Uiso 1 1 calc R U . . .
C14 C 0.7332(3) 0.14436(18) 0.03508(17) 0.0419(8) Uani 1 1 d . . . . .
H14A H 0.7580 0.1066 0.0193 0.063 Uiso 1 1 calc R U . . .
H14B H 0.7640 0.1902 -0.0027 0.063 Uiso 1 1 calc R U . . .
H14C H 0.6449 0.1432 0.0479 0.063 Uiso 1 1 calc R U . . .
C15 C 0.8033(2) 0.23871(14) 0.27177(13) 0.0228(5) Uani 1 1 d . . . . .
H15A H 0.7309 0.2335 0.3092 0.027 Uiso 1 1 calc R U . . .
H15B H 0.8477 0.1952 0.2880 0.027 Uiso 1 1 calc R U . . .
C16 C 0.9706(2) 0.32484(16) 0.19453(13) 0.0273(6) Uani 1 1 d . . . . .
H16A H 0.9330 0.3548 0.1558 0.033 Uiso 1 1 calc R U . . .
H16B H 1.0057 0.2845 0.1848 0.033 Uiso 1 1 calc R U . . .
C17 C 1.0651(3) 0.36704(18) 0.20392(15) 0.0365(7) Uani 1 1 d . . . . .
H17A H 1.0397 0.4154 0.1965 0.044 Uiso 1 1 calc R U . . .
H17B H 1.1432 0.3703 0.1711 0.044 Uiso 1 1 calc R U . . .
C18 C 1.0743(3) 0.3255(2) 0.27874(15) 0.0421(8) Uani 1 1 d . . . . .
H18A H 1.0838 0.3578 0.3012 0.050 Uiso 1 1 calc R U . . .
H18B H 1.1444 0.2956 0.2807 0.050 Uiso 1 1 calc R U . . .
C19 C 0.9556(2) 0.27923(16) 0.31599(13) 0.0257(6) Uani 1 1 d . . . . .
H19 H 0.9773 0.2295 0.3247 0.031 Uiso 1 1 calc R U . . .
C20 C 0.8830(2) 0.27714(14) 0.38624(13) 0.0215(5) Uani 1 1 d . . . . .
H20 H 0.8215 0.2365 0.4071 0.026 Uiso 1 1 calc R U . . .
C21 C 0.9640(2) 0.26652(16) 0.43800(14) 0.0291(6) Uani 1 1 d . . . . .
H21A H 1.0392 0.2446 0.4254 0.035 Uiso 1 1 calc R U . . .
H21B H 0.9214 0.2361 0.4863 0.035 Uiso 1 1 calc R U . . .
C22 C 0.9917(3) 0.34167(17) 0.43136(16) 0.0339(7) Uani 1 1 d . . . . .
H22A H 0.9703 0.3440 0.4777 0.041 Uiso 1 1 calc R U . . .
H22B H 1.0784 0.3559 0.4108 0.041 Uiso 1 1 calc R U . . .
C23 C 0.9139(3) 0.38966(16) 0.38310(16) 0.0334(7) Uani 1 1 d . . . . .
H23A H 0.8760 0.4242 0.4013 0.040 Uiso 1 1 calc R U . . .
H23B H 0.9639 0.4159 0.3356 0.040 Uiso 1 1 calc R U . . .
C24 C 0.7208(2) 0.32871(15) 0.44610(13) 0.0249(6) Uani 1 1 d . . . . .
H24A H 0.7592 0.3240 0.4847 0.030 Uiso 1 1 calc R U . . .
H24B H 0.6717 0.3707 0.4373 0.030 Uiso 1 1 calc R U . . .
C25 C 0.6374(2) 0.26473(15) 0.47015(13) 0.0221(5) Uani 1 1 d . . . . .
C26 C 0.5627(2) 0.26196(14) 0.42693(13) 0.0198(5) Uani 1 1 d . . . . .
C27 C 0.4778(2) 0.20413(15) 0.45136(13) 0.0225(5) Uani 1 1 d . . . . .
C28 C 0.4716(2) 0.15217(16) 0.51822(15) 0.0306(6) Uani 1 1 d . . . . .
H28 H 0.4143 0.1134 0.5351 0.037 Uiso 1 1 calc R U . . .
C29 C 0.5450(3) 0.15381(17) 0.56200(15) 0.0330(7) Uani 1 1 d . . . . .
C30 C 0.6278(2) 0.21083(16) 0.53629(13) 0.0283(6) Uani 1 1 d . . . . .
H30 H 0.6795 0.2132 0.5646 0.034 Uiso 1 1 calc R U . . .
C31 C 0.3916(2) 0.20088(17) 0.40673(15) 0.0305(6) Uani 1 1 d . . . . .
C32 C 0.3073(3) 0.1338(2) 0.44299(18) 0.0500(10) Uani 1 1 d . . . . .
H32A H 0.3554 0.0921 0.4515 0.075 Uiso 1 1 calc R U . . .
H32B H 0.2533 0.1343 0.4130 0.075 Uiso 1 1 calc R U . . .
H32C H 0.2594 0.1322 0.4876 0.075 Uiso 1 1 calc R U . . .
C33 C 0.4625(3) 0.20131(19) 0.33647(16) 0.0407(8) Uani 1 1 d . . . . .
H33A H 0.5114 0.2459 0.3096 0.061 Uiso 1 1 calc R U . . .
H33B H 0.4058 0.1967 0.3099 0.061 Uiso 1 1 calc R U . . .
H33C H 0.5153 0.1616 0.3452 0.061 Uiso 1 1 calc R U . . .
C34 C 0.3129(3) 0.26463(19) 0.39361(17) 0.0427(8) Uani 1 1 d . . . . .
H34A H 0.2653 0.2629 0.4384 0.064 Uiso 1 1 calc R U . . .
H34B H 0.2584 0.2634 0.3644 0.064 Uiso 1 1 calc R U . . .
H34C H 0.3645 0.3084 0.3696 0.064 Uiso 1 1 calc R U . . .
C35 C 0.5295(3) 0.0951(2) 0.63580(17) 0.0488(9) Uani 1 1 d D . . . .
C36 C 0.4007(5) 0.1008(3) 0.6775(2) 0.076(2) Uani 0.806(6) 1 d D . P A 1
H36A H 0.3890 0.0663 0.7261 0.114 Uiso 0.806(6) 1 calc R U P A 1
H36B H 0.3395 0.0911 0.6562 0.114 Uiso 0.806(6) 1 calc R U P A 1
H36C H 0.3932 0.1486 0.6763 0.114 Uiso 0.806(6) 1 calc R U P A 1
C37 C 0.5404(5) 0.0238(3) 0.6334(3) 0.0666(17) Uani 0.806(6) 1 d D . P A 1
H37A H 0.5234 -0.0130 0.6811 0.100 Uiso 0.806(6) 1 calc R U P A 1
H37B H 0.6225 0.0201 0.6092 0.100 Uiso 0.806(6) 1 calc R U P A 1
H37C H 0.4826 0.0175 0.6082 0.100 Uiso 0.806(6) 1 calc R U P A 1
C38 C 0.6191(5) 0.1059(3) 0.6744(2) 0.077(2) Uani 0.806(6) 1 d D . P A 1
H38A H 0.6034 0.0690 0.7220 0.116 Uiso 0.806(6) 1 calc R U P A 1
H38B H 0.6102 0.1524 0.6762 0.116 Uiso 0.806(6) 1 calc R U P A 1
H38C H 0.7014 0.1033 0.6497 0.116 Uiso 0.806(6) 1 calc R U P A 1
C36A C 0.4536(18) 0.0282(8) 0.6487(9) 0.046(5) Uani 0.194(6) 1 d D U P A 2
H36D H 0.4664 -0.0110 0.6910 0.069 Uiso 0.194(6) 1 calc R U P A 2
H36E H 0.4786 0.0154 0.6086 0.069 Uiso 0.194(6) 1 calc R U P A 2
H36F H 0.3679 0.0381 0.6546 0.069 Uiso 0.194(6) 1 calc R U P A 2
C37A C 0.6553(14) 0.0603(11) 0.6407(10) 0.058(6) Uani 0.194(6) 1 d D U P A 2
H37D H 0.6498 0.0235 0.6877 0.087 Uiso 0.194(6) 1 calc R U P A 2
H37E H 0.7176 0.0967 0.6309 0.087 Uiso 0.194(6) 1 calc R U P A 2
H37F H 0.6764 0.0394 0.6063 0.087 Uiso 0.194(6) 1 calc R U P A 2
C38A C 0.485(2) 0.1231(11) 0.6908(9) 0.065(7) Uani 0.194(6) 1 d D U P A 2
H38D H 0.4650 0.0837 0.7369 0.098 Uiso 0.194(6) 1 calc R U P A 2
H38E H 0.4121 0.1491 0.6816 0.098 Uiso 0.194(6) 1 calc R U P A 2
H38F H 0.5473 0.1550 0.6897 0.098 Uiso 0.194(6) 1 calc R U P A 2
C39 C 0.4760(2) 0.47348(17) 0.25017(17) 0.0369(7) Uani 1 1 d . . . . .
H39 H 0.4608 0.4217 0.2645 0.044 Uiso 1 1 calc R U . . .
C40 C 0.4053(3) 0.4929(3) 0.3072(2) 0.0777(15) Uani 1 1 d . . . . .
H40A H 0.4315 0.4659 0.3507 0.117 Uiso 1 1 calc R U . . .
H40B H 0.3192 0.4818 0.3140 0.117 Uiso 1 1 calc R U . . .
H40C H 0.4190 0.5436 0.2942 0.117 Uiso 1 1 calc R U . . .
C41 C 0.4393(3) 0.51225(18) 0.18195(18) 0.0409(8) Uani 1 1 d . . . . .
H41A H 0.4493 0.5633 0.1682 0.061 Uiso 1 1 calc R U . . .
H41B H 0.3546 0.4993 0.1873 0.061 Uiso 1 1 calc R U . . .
H41C H 0.4900 0.4994 0.1459 0.061 Uiso 1 1 calc R U . . .
C42 C 0.7725(2) 0.67785(14) 0.29101(13) 0.0234(5) Uani 1 1 d . . . . .
C43 C 0.7449(2) 0.68106(15) 0.35724(14) 0.0278(6) Uani 1 1 d . . . . .
C44 C 0.8082(3) 0.73270(16) 0.36544(15) 0.0328(7) Uani 1 1 d . . . . .
H44 H 0.7898 0.7353 0.4097 0.039 Uiso 1 1 calc R U . . .
C45 C 0.8959(3) 0.78024(16) 0.31304(16) 0.0330(7) Uani 1 1 d . . . . .
C46 C 0.9199(3) 0.77589(15) 0.24853(15) 0.0295(6) Uani 1 1 d . . . . .
H46 H 0.9796 0.8078 0.2114 0.035 Uiso 1 1 calc R U . . .
C47 C 0.8594(2) 0.72649(15) 0.23666(14) 0.0246(6) Uani 1 1 d . . . . .
C48 C 0.6485(3) 0.62983(17) 0.41700(15) 0.0345(7) Uani 1 1 d . . . . .
C49 C 0.6825(3) 0.55299(18) 0.43349(17) 0.0457(8) Uani 1 1 d . . . . .
H49A H 0.6837 0.5422 0.3929 0.068 Uiso 1 1 calc R U . . .
H49B H 0.6230 0.5209 0.4738 0.068 Uiso 1 1 calc R U . . .
H49C H 0.7626 0.5469 0.4443 0.068 Uiso 1 1 calc R U . . .
C50 C 0.5256(3) 0.64125(19) 0.39678(17) 0.0420(8) Uani 1 1 d . . . . .
H50A H 0.5035 0.6898 0.3882 0.063 Uiso 1 1 calc R U . . .
H50B H 0.4642 0.6081 0.4349 0.063 Uiso 1 1 calc R U . . .
H50C H 0.5307 0.6332 0.3543 0.063 Uiso 1 1 calc R U . . .
C51 C 0.6346(3) 0.6418(2) 0.48425(16) 0.0495(9) Uani 1 1 d . . . . .
H51A H 0.7115 0.6347 0.4989 0.074 Uiso 1 1 calc R U . . .
H51B H 0.5722 0.6081 0.5212 0.074 Uiso 1 1 calc R U . . .
H51C H 0.6112 0.6901 0.4756 0.074 Uiso 1 1 calc R U . . .
C52 C 0.9679(3) 0.8340(2) 0.3248(2) 0.0517(10) Uani 1 1 d D . . . .
C53 C 0.9162(4) 0.8395(2) 0.3934(2) 0.0693(13) Uani 1 1 d . . . . .
H53A H 0.9669 0.8732 0.3989 0.104 Uiso 0.526(19) 1 calc R U P B 1
H53B H 0.9140 0.7930 0.4319 0.104 Uiso 0.526(19) 1 calc R U P B 1
H53C H 0.8342 0.8559 0.3941 0.104 Uiso 0.526(19) 1 calc R U P B 1
H53D H 0.9623 0.8766 0.3969 0.104 Uiso 0.474(19) 1 calc R U P B 2
H53E H 0.9213 0.7942 0.4321 0.104 Uiso 0.474(19) 1 calc R U P B 2
H53F H 0.8316 0.8514 0.3960 0.104 Uiso 0.474(19) 1 calc R U P B 2
C54 C 1.1034(8) 0.8300(10) 0.3011(11) 0.097(5) Uani 0.526(19) 1 d D U P B 1
H54A H 1.1457 0.8713 0.2992 0.146 Uiso 0.526(19) 1 calc R U P B 1
H54B H 1.1214 0.8293 0.2545 0.146 Uiso 0.526(19) 1 calc R U P B 1
H54C H 1.1303 0.7868 0.3342 0.146 Uiso 0.526(19) 1 calc R U P B 1
C55 C 0.9469(11) 0.9101(5) 0.2675(5) 0.052(3) Uani 0.526(19) 1 d D U P B 1
H55A H 0.9898 0.9471 0.2728 0.079 Uiso 0.526(19) 1 calc R U P B 1
H55B H 0.8604 0.9180 0.2743 0.079 Uiso 0.526(19) 1 calc R U P B 1
H55C H 0.9776 0.9115 0.2206 0.079 Uiso 0.526(19) 1 calc R U P B 1
C54A C 1.0880(9) 0.7942(7) 0.3453(9) 0.065(4) Uani 0.474(19) 1 d D U P B 2
H54D H 1.1376 0.8244 0.3559 0.097 Uiso 0.474(19) 1 calc R U P B 2
H54E H 1.1343 0.7846 0.3060 0.097 Uiso 0.474(19) 1 calc R U P B 2
H54F H 1.0646 0.7495 0.3864 0.097 Uiso 0.474(19) 1 calc R U P B 2
C55A C 1.0073(19) 0.9011(7) 0.2651(7) 0.086(5) Uani 0.474(19) 1 d D U P B 2
H55D H 1.0375 0.9343 0.2807 0.129 Uiso 0.474(19) 1 calc R U P B 2
H55E H 0.9391 0.9207 0.2437 0.129 Uiso 0.474(19) 1 calc R U P B 2
H55F H 1.0718 0.8933 0.2306 0.129 Uiso 0.474(19) 1 calc R U P B 2
C56 C 0.8912(2) 0.72274(14) 0.16633(13) 0.0226(5) Uani 1 1 d . . . . .
H56A H 0.8181 0.7298 0.1470 0.027 Uiso 1 1 calc R U . . .
H56B H 0.9515 0.7617 0.1341 0.027 Uiso 1 1 calc R U . . .
C57 C 1.0267(2) 0.63080(17) 0.21656(16) 0.0326(7) Uani 1 1 d . . . . .
H57A H 0.9828 0.6031 0.2653 0.039 Uiso 1 1 calc R U . . .
H57B H 1.0697 0.6723 0.2150 0.039 Uiso 1 1 calc R U . . .
C58 C 1.1157(3) 0.58547(18) 0.19074(17) 0.0381(7) Uani 1 1 d . . . . .
H58A H 1.1014 0.5351 0.2237 0.046 Uiso 1 1 calc R U . . .
H58B H 1.1997 0.6010 0.1860 0.046 Uiso 1 1 calc R U . . .
C59 C 1.0937(3) 0.59578(18) 0.11984(17) 0.0380(7) Uani 1 1 d . . . . .
H59A H 1.0514 0.5532 0.1231 0.046 Uiso 1 1 calc R U . . .
H59B H 1.1708 0.6055 0.0846 0.046 Uiso 1 1 calc R U . . .
C60 C 1.0147(2) 0.65962(15) 0.10050(14) 0.0247(6) Uani 1 1 d . . . . .
H60 H 1.0701 0.7028 0.0817 0.030 Uiso 1 1 calc R U . . .
C61 C 0.9396(2) 0.67002(14) 0.04647(13) 0.0219(5) Uani 1 1 d . . . . .
H61 H 0.9082 0.7184 0.0324 0.026 Uiso 1 1 calc R U . . .
C62 C 1.0142(3) 0.66278(15) -0.01934(14) 0.0301(6) Uani 1 1 d . . . . .
H62A H 0.9867 0.6948 -0.0615 0.036 Uiso 1 1 calc R U . . .
H62B H 1.1009 0.6741 -0.0257 0.036 Uiso 1 1 calc R U . . .
C63 C 0.9922(3) 0.58491(16) -0.00605(15) 0.0314(6) Uani 1 1 d . . . . .
H63A H 1.0650 0.5584 0.0035 0.038 Uiso 1 1 calc R U . . .
H63B H 0.9716 0.5814 -0.0471 0.038 Uiso 1 1 calc R U . . .
C64 C 0.8856(2) 0.55532(14) 0.05831(14) 0.0239(5) Uani 1 1 d . . . . .
H64A H 0.8232 0.5308 0.0487 0.029 Uiso 1 1 calc R U . . .
H64B H 0.9138 0.5213 0.0993 0.029 Uiso 1 1 calc R U . . .
C65 C 0.7437(2) 0.64491(14) 0.02739(13) 0.0229(5) Uani 1 1 d . . . . .
H65A H 0.7810 0.6482 -0.0202 0.028 Uiso 1 1 calc R U . . .
H65B H 0.6746 0.6096 0.0467 0.028 Uiso 1 1 calc R U . . .
C66 C 0.6957(2) 0.71505(14) 0.02092(14) 0.0230(5) Uani 1 1 d . . . . .
C67 C 0.6229(2) 0.72040(14) 0.08052(14) 0.0227(5) Uani 1 1 d . . . . .
C68 C 0.5642(2) 0.78361(15) 0.07333(15) 0.0286(6) Uani 1 1 d . . . . .
C69 C 0.5841(3) 0.83852(15) 0.00653(16) 0.0312(6) Uani 1 1 d . . . . .
H69 H 0.5449 0.8811 0.0014 0.037 Uiso 1 1 calc R U . . .
C70 C 0.6571(3) 0.83482(15) -0.05237(15) 0.0306(6) Uani 1 1 d . . . . .
C71 C 0.7126(2) 0.77144(15) -0.04378(15) 0.0290(6) Uani 1 1 d . . . . .
H71 H 0.7632 0.7669 -0.0832 0.035 Uiso 1 1 calc R U . . .
C72 C 0.4788(3) 0.79082(17) 0.13622(17) 0.0397(8) Uani 1 1 d . . . . .
C73 C 0.3738(3) 0.7346(2) 0.1645(2) 0.0562(10) Uani 1 1 d . . . . .
H73A H 0.4057 0.6874 0.1783 0.084 Uiso 1 1 calc R U . . .
H73B H 0.3293 0.7424 0.1280 0.084 Uiso 1 1 calc R U . . .
H73C H 0.3194 0.7382 0.2051 0.084 Uiso 1 1 calc R U . . .
C74 C 0.5472(4) 0.7816(2) 0.19330(19) 0.0560(10) Uani 1 1 d . . . . .
H74A H 0.6135 0.8179 0.1745 0.084 Uiso 1 1 calc R U . . .
H74B H 0.5799 0.7347 0.2088 0.084 Uiso 1 1 calc R U . . .
H74C H 0.4919 0.7864 0.2330 0.084 Uiso 1 1 calc R U . . .
C75 C 0.4236(4) 0.86306(19) 0.1170(2) 0.0566(10) Uani 1 1 d . . . . .
H75A H 0.3697 0.8648 0.1586 0.085 Uiso 1 1 calc R U . . .
H75B H 0.3777 0.8702 0.0813 0.085 Uiso 1 1 calc R U . . .
H75C H 0.4881 0.9003 0.0987 0.085 Uiso 1 1 calc R U . . .
C76 C 0.6758(3) 0.89518(16) -0.12556(16) 0.0377(7) Uani 1 1 d . . . . .
C77 C 0.8099(3) 0.9157(2) -0.15604(19) 0.0551(10) Uani 1 1 d . . . . .
H77A H 0.8441 0.9278 -0.1238 0.083 Uiso 1 1 calc R U . . .
H77B H 0.8206 0.9566 -0.2010 0.083 Uiso 1 1 calc R U . . .
H77C H 0.8511 0.8759 -0.1629 0.083 Uiso 1 1 calc R U . . .
C78 C 0.6125(3) 0.96152(17) -0.12350(19) 0.0518(9) Uani 1 1 d . . . . .
H78A H 0.5254 0.9505 -0.1064 0.078 Uiso 1 1 calc R U . . .
H78B H 0.6289 0.9994 -0.1706 0.078 Uiso 1 1 calc R U . . .
H78C H 0.6431 0.9769 -0.0921 0.078 Uiso 1 1 calc R U . . .
C79 C 0.6241(3) 0.87081(18) -0.17349(17) 0.0463(9) Uani 1 1 d . . . . .
H79A H 0.6682 0.8309 -0.1784 0.069 Uiso 1 1 calc R U . . .
H79B H 0.6328 0.9099 -0.2196 0.069 Uiso 1 1 calc R U . . .
H79C H 0.5386 0.8561 -0.1531 0.069 Uiso 1 1 calc R U . . .
C80 C 0.1645(5) 0.6116(3) 0.3602(2) 0.0829(14) Uani 1 1 d . . . . .
H80A H 0.1042 0.6473 0.3516 0.124 Uiso 1 1 calc R U . . .
H80B H 0.2084 0.6111 0.3156 0.124 Uiso 1 1 calc R U . . .
H80C H 0.2214 0.6229 0.3831 0.124 Uiso 1 1 calc R U . . .
C81 C 0.1025(4) 0.5399(2) 0.4066(2) 0.0698(12) Uani 1 1 d . . . . .
H81A H 0.0474 0.5283 0.3822 0.084 Uiso 1 1 calc R U . . .
H81B H 0.1640 0.5041 0.4141 0.084 Uiso 1 1 calc R U . . .
C82 C 0.0320(4) 0.5347(2) 0.47582(19) 0.0559(10) Uani 1 1 d . . . . .
H82A H 0.0877 0.5466 0.4996 0.067 Uiso 1 1 calc R U . . .
H82B H -0.0285 0.5711 0.4677 0.067 Uiso 1 1 calc R U . . .
C83 C 1.1038(4) 0.0455(3) 0.3615(3) 0.0915(17) Uani 1 1 d . . . . .
H83A H 1.1092 0.0064 0.3464 0.137 Uiso 1 1 calc R U . . .
H83B H 1.1465 0.0345 0.3992 0.137 Uiso 1 1 calc R U . . .
H83C H 1.1406 0.0889 0.3219 0.137 Uiso 1 1 calc R U . . .
C84 C 0.9756(4) 0.0555(2) 0.3869(2) 0.0588(10) Uani 1 1 d . . . . .
C85 C 0.8860(4) 0.0435(2) 0.3589(3) 0.0668(12) Uani 1 1 d . . . . .
H85 H 0.9058 0.0277 0.3222 0.080 Uiso 1 1 calc R U . . .
C86 C 0.7688(5) 0.0540(3) 0.3828(4) 0.117(3) Uani 1 1 d . . . . .
H86 H 0.7085 0.0457 0.3622 0.140 Uiso 1 1 calc R U . . .
C87 C 0.7360(7) 0.0762(4) 0.4358(5) 0.152(5) Uani 1 1 d . . . . .
H87 H 0.6541 0.0832 0.4526 0.182 Uiso 1 1 calc R U . . .
C89 C 0.8264(8) 0.0881(3) 0.4637(4) 0.128(3) Uani 1 1 d . . . . .
H89 H 0.8052 0.1039 0.5003 0.153 Uiso 1 1 calc R U . . .
C90 C 0.9446(5) 0.0784(2) 0.4418(2) 0.0833(16) Uani 1 1 d . . . . .
H90 H 1.0044 0.0868 0.4627 0.100 Uiso 1 1 calc R U . . .
C91 C 0.0753(5) 0.0197(4) -0.0142(4) 0.0459(19) Uani 0.5 1 d G . P C -1
C92 C 0.0046(8) 0.0466(3) -0.0632(3) 0.060(3) Uani 0.5 1 d G . P C -1
H92 H 0.0358 0.0847 -0.1068 0.073 Uiso 0.5 1 calc R U P C -1
C93 C -0.1117(7) 0.0178(4) -0.0485(4) 0.072(3) Uani 0.5 1 d G . P C -1
H93 H -0.1600 0.0362 -0.0821 0.086 Uiso 0.5 1 calc R U P C -1
C94 C -0.1574(5) -0.0380(4) 0.0152(4) 0.065(4) Uani 0.5 1 d G . P C -1
H94 H -0.2369 -0.0577 0.0253 0.078 Uiso 0.5 1 calc R U P C -1
C95 C -0.0867(7) -0.0649(3) 0.0643(3) 0.055(2) Uani 0.5 1 d G . P C -1
H95 H -0.1179 -0.1031 0.1078 0.066 Uiso 0.5 1 calc R U P C -1
C96 C 0.0296(6) -0.0361(4) 0.0496(3) 0.061(3) Uani 0.5 1 d G . P C -1
H96 H 0.0779 -0.0545 0.0831 0.073 Uiso 0.5 1 calc R U P C -1
C97 C 0.1994(17) 0.0547(10) -0.0328(9) 0.134(7) Uani 0.5 1 d . . P C -1
H97A H 0.2565 0.0186 -0.0159 0.201 Uiso 0.5 1 calc R U P C -1
H97B H 0.1973 0.0882 -0.0109 0.201 Uiso 0.5 1 calc R U P C -1
H97C H 0.2249 0.0799 -0.0837 0.201 Uiso 0.5 1 calc R U P C -1

loop_
_atom_site_aniso_label
_atom_site_aniso_U_11
_atom_site_aniso_U_22
_atom_site_aniso_U_33
_atom_site_aniso_U_23
_atom_site_aniso_U_13
_atom_site_aniso_U_12
Sm1 0.01919(6) 0.01422(7) 0.01636(6) -0.00497(5) -0.00549(5) 0.00217(5)
O1 0.0282(9) 0.0207(10) 0.0248(9) -0.0122(8) -0.0110(8) 0.0090(8)
N1 0.0174(10) 0.0255(12) 0.0139(10) -0.0055(9) -0.0042(8) 0.0023(9)
C1 0.0176(11) 0.0195(13) 0.0242(13) -0.0095(11) -0.0050(10) 0.0035(10)
Sm2 0.01868(6) 0.01381(7) 0.01703(6) -0.00499(5) -0.00255(5) 0.00138(5)
O2 0.0227(9) 0.0232(10) 0.0184(9) -0.0017(8) -0.0061(7) -0.0017(8)
N2 0.0210(10) 0.0225(12) 0.0221(11) -0.0078(9) -0.0069(9) -0.0013(9)
C2 0.0180(12) 0.0235(14) 0.0215(13) -0.0084(11) -0.0048(10) -0.0008(11)
O3 0.0182(8) 0.0167(9) 0.0308(10) -0.0054(8) -0.0040(8) 0.0015(7)
N3 0.0206(10) 0.0240(12) 0.0206(11) -0.0102(9) -0.0049(9) 0.0023(9)
C3 0.0217(12) 0.0273(15) 0.0256(14) -0.0143(12) -0.0049(11) -0.0015(11)
O4 0.0440(11) 0.0111(9) 0.0225(9) 0.0001(7) -0.0087(9) -0.0029(8)
N4 0.0194(10) 0.0159(11) 0.0187(10) -0.0066(9) -0.0027(8) -0.0001(9)
C4 0.0197(12) 0.0239(14) 0.0304(14) -0.0143(12) -0.0016(11) -0.0011(11)
O5 0.0303(10) 0.0225(10) 0.0218(9) -0.0106(8) 0.0004(8) -0.0036(8)
C5 0.0231(13) 0.0189(14) 0.0321(15) -0.0094(12) -0.0074(12) 0.0047(11)
O6 0.0306(10) 0.0188(10) 0.0239(10) -0.0046(8) -0.0048(8) 0.0055(8)
C6 0.0211(12) 0.0217(14) 0.0247(13) -0.0091(11) -0.0068(11) 0.0018(11)
C7 0.0230(13) 0.0282(15) 0.0269(14) -0.0103(12) -0.0112(11) 0.0031(12)
C8 0.0207(13) 0.0355(18) 0.0457(18) -0.0151(15) -0.0081(13) 0.0050(13)
C9 0.0270(14) 0.0245(15) 0.0293(15) -0.0067(12) -0.0123(12) 0.0037(12)
C10 0.0406(17) 0.0372(18) 0.0414(18) -0.0179(15) -0.0267(15) 0.0096(14)
C11 0.0312(14) 0.0263(15) 0.0417(17) -0.0221(14) -0.0075(13) 0.0031(12)
C12 0.062(2) 0.0271(18) 0.050(2) -0.0182(16) -0.0123(18) 0.0046(16)
C13 0.0374(18) 0.054(2) 0.080(3) -0.049(2) -0.0062(18) 0.0099(17)
C14 0.054(2) 0.0373(19) 0.0449(19) -0.0262(16) -0.0152(16) 0.0072(16)
C15 0.0249(13) 0.0200(13) 0.0213(13) -0.0049(11) -0.0082(11) 0.0045(11)
C16 0.0248(13) 0.0359(17) 0.0181(13) -0.0082(12) -0.0042(11) 0.0036(12)
C17 0.0267(14) 0.048(2) 0.0290(16) -0.0118(15) -0.0026(13) -0.0046(14)
C18 0.0237(14) 0.070(3) 0.0285(16) -0.0149(16) -0.0068(13) -0.0049(16)
C19 0.0191(12) 0.0373(17) 0.0209(13) -0.0100(12) -0.0090(11) 0.0061(12)
C20 0.0218(12) 0.0231(14) 0.0184(12) -0.0050(11) -0.0088(10) 0.0031(11)
C21 0.0290(14) 0.0381(17) 0.0216(13) -0.0107(12) -0.0126(12) 0.0074(13)
C22 0.0296(14) 0.0427(19) 0.0336(16) -0.0152(14) -0.0153(13) -0.0003(14)
C23 0.0319(15) 0.0310(17) 0.0384(17) -0.0105(14) -0.0160(13) -0.0061(13)
C24 0.0264(13) 0.0305(16) 0.0228(13) -0.0148(12) -0.0078(11) 0.0033(12)
C25 0.0199(12) 0.0289(15) 0.0174(12) -0.0103(11) -0.0023(10) 0.0023(11)
C26 0.0176(11) 0.0235(14) 0.0167(12) -0.0072(10) -0.0036(10) 0.0063(10)
C27 0.0182(12) 0.0254(14) 0.0202(13) -0.0060(11) -0.0036(10) 0.0022(11)
C28 0.0250(14) 0.0285(16) 0.0261(14) -0.0002(12) -0.0018(12) -0.0032(12)
C29 0.0281(14) 0.0372(18) 0.0211(14) 0.0001(12) -0.0045(12) 0.0024(13)
C30 0.0251(13) 0.0404(18) 0.0167(13) -0.0082(12) -0.0069(11) 0.0064(13)
C31 0.0244(13) 0.0373(18) 0.0261(14) -0.0087(13) -0.0044(12) -0.0106(13)
C32 0.0440(19) 0.060(2) 0.0396(19) -0.0114(18) -0.0085(16) -0.0252(18)
C33 0.0395(17) 0.053(2) 0.0308(16) -0.0178(16) -0.0063(14) -0.0115(16)
C34 0.0226(14) 0.058(2) 0.0423(19) -0.0111(17) -0.0148(14) 0.0022(15)
C35 0.0418(19) 0.054(2) 0.0270(17) 0.0094(15) -0.0096(15) -0.0084(17)
C36 0.057(3) 0.094(5) 0.029(3) 0.016(3) 0.005(2) -0.002(3)
C37 0.057(3) 0.048(3) 0.058(3) 0.021(2) -0.022(3) -0.002(3)
C38 0.079(4) 0.085(5) 0.032(3) 0.022(3) -0.027(3) -0.018(3)
C36A 0.046(10) 0.044(10) 0.032(9) 0.002(7) -0.009(8) -0.010(9)
C37A 0.080(13) 0.051(11) 0.031(9) -0.001(8) -0.020(9) 0.005(10)
C38A 0.111(16) 0.060(12) 0.026(9) -0.015(8) -0.022(10) -0.002(11)
C39 0.0195(13) 0.0273(16) 0.0500(19) -0.0043(14) -0.0021(13) -0.0007(12)
C40 0.042(2) 0.125(4) 0.048(2) -0.026(3) 0.0050(19) 0.023(3)
C41 0.0321(16) 0.0362(19) 0.061(2) -0.0216(17) -0.0209(16) 0.0106(14)
C42 0.0305(14) 0.0194(13) 0.0216(13) -0.0094(11) -0.0067(11) 0.0039(11)
C43 0.0336(15) 0.0268(15) 0.0245(14) -0.0125(12) -0.0058(12) 0.0051(12)
C44 0.0441(17) 0.0343(17) 0.0264(15) -0.0178(13) -0.0104(13) 0.0071(14)
C45 0.0413(17) 0.0304(17) 0.0358(16) -0.0205(14) -0.0112(14) 0.0008(14)
C46 0.0312(14) 0.0248(15) 0.0317(15) -0.0116(13) -0.0047(12) -0.0014(12)
C47 0.0280(13) 0.0234(14) 0.0247(13) -0.0124(12) -0.0062(11) 0.0042(12)
C48 0.0426(17) 0.0372(18) 0.0220(14) -0.0140(13) -0.0004(13) 0.0043(15)
C49 0.059(2) 0.0351(19) 0.0310(17) -0.0066(14) 0.0008(16) 0.0011(17)
C50 0.0373(17) 0.050(2) 0.0343(17) -0.0188(16) 0.0056(14) -0.0026(16)
C51 0.061(2) 0.058(2) 0.0264(16) -0.0203(17) 0.0032(16) -0.0009(19)
C52 0.058(2) 0.057(3) 0.056(2) -0.039(2) -0.0094(19) -0.0111(19)
C53 0.111(4) 0.060(3) 0.056(2) -0.034(2) -0.032(2) -0.013(3)
C54 0.077(6) 0.105(8) 0.138(9) -0.073(7) -0.031(6) -0.019(5)
C55 0.066(5) 0.052(5) 0.041(4) -0.030(4) 0.010(4) -0.034(4)
C54A 0.049(5) 0.078(7) 0.092(8) -0.057(6) -0.019(5) -0.009(4)
C55A 0.119(9) 0.081(7) 0.066(7) -0.037(6) -0.011(7) -0.046(7)
C56 0.0254(13) 0.0188(13) 0.0228(13) -0.0086(11) -0.0033(11) -0.0013(11)
C57 0.0274(14) 0.0415(19) 0.0365(16) -0.0200(15) -0.0151(13) 0.0082(13)
C58 0.0272(14) 0.045(2) 0.050(2) -0.0235(17) -0.0162(14) 0.0092(14)
C59 0.0269(14) 0.049(2) 0.0445(19) -0.0270(17) -0.0064(14) 0.0129(14)
C60 0.0186(12) 0.0294(15) 0.0258(14) -0.0139(12) 0.0016(11) -0.0023(11)
C61 0.0233(12) 0.0185(13) 0.0212(13) -0.0083(11) 0.0018(11) -0.0040(11)
C62 0.0350(15) 0.0282(16) 0.0240(14) -0.0137(12) 0.0068(12) -0.0068(13)
C63 0.0339(15) 0.0288(16) 0.0293(15) -0.0163(13) 0.0067(12) -0.0027(13)
C64 0.0276(13) 0.0181(13) 0.0243(13) -0.0090(11) -0.0015(11) 0.0014(11)
C65 0.0292(13) 0.0216(14) 0.0190(12) -0.0077(11) -0.0084(11) 0.0009(11)
C66 0.0262(13) 0.0175(13) 0.0255(13) -0.0063(11) -0.0111(11) 0.0011(11)
C67 0.0242(13) 0.0167(13) 0.0269(14) -0.0058(11) -0.0113(11) 0.0021(11)
C68 0.0285(14) 0.0219(15) 0.0376(16) -0.0113(13) -0.0141(13) 0.0057(12)
C69 0.0345(15) 0.0169(14) 0.0432(17) -0.0078(13) -0.0203(14) 0.0058(12)
C70 0.0351(15) 0.0189(14) 0.0346(16) -0.0010(12) -0.0198(13) -0.0018(12)
C71 0.0315(14) 0.0261(15) 0.0280(14) -0.0074(12) -0.0106(12) -0.0012(12)
C72 0.0435(18) 0.0335(18) 0.0427(18) -0.0164(15) -0.0118(15) 0.0214(15)
C73 0.0403(19) 0.049(2) 0.063(2) -0.015(2) 0.0048(18) 0.0164(18)
C74 0.081(3) 0.054(2) 0.047(2) -0.0314(19) -0.026(2) 0.036(2)
C75 0.068(2) 0.040(2) 0.062(2) -0.0238(19) -0.014(2) 0.0302(19)
C76 0.0429(17) 0.0238(16) 0.0363(17) 0.0032(13) -0.0178(15) -0.0036(14)
C77 0.053(2) 0.041(2) 0.051(2) 0.0065(17) -0.0161(18) -0.0118(18)
C78 0.069(2) 0.0238(17) 0.051(2) 0.0033(15) -0.0274(19) 0.0048(17)
C79 0.056(2) 0.039(2) 0.0330(17) 0.0025(15) -0.0197(16) -0.0013(17)
C80 0.098(4) 0.081(4) 0.069(3) -0.026(3) -0.023(3) 0.002(3)
C81 0.086(3) 0.070(3) 0.059(3) -0.033(2) -0.018(2) 0.009(3)
C82 0.068(3) 0.062(3) 0.055(2) -0.036(2) -0.027(2) 0.016(2)
C83 0.068(3) 0.122(5) 0.091(4) -0.053(4) -0.012(3) 0.005(3)
C84 0.060(2) 0.041(2) 0.065(3) -0.018(2) 0.003(2) -0.0007(19)
C85 0.066(3) 0.037(2) 0.090(3) -0.013(2) -0.026(3) 0.003(2)
C86 0.063(3) 0.049(3) 0.156(6) 0.032(4) -0.004(4) 0.002(3)
C87 0.103(5) 0.060(4) 0.156(8) 0.046(4) 0.061(5) 0.041(4)
C89 0.174(7) 0.036(3) 0.092(5) 0.008(3) 0.063(5) 0.032(4)
C90 0.125(4) 0.042(3) 0.067(3) -0.022(2) 0.011(3) -0.001(3)
C91 0.060(5) 0.045(5) 0.051(5) -0.040(4) -0.010(4) 0.002(4)
C92 0.102(8) 0.042(6) 0.047(6) -0.027(5) -0.020(6) 0.015(6)
C93 0.083(7) 0.068(7) 0.093(8) -0.056(7) -0.036(6) 0.028(6)
C94 0.092(11) 0.054(7) 0.058(6) -0.036(6) -0.013(7) 0.033(8)
C95 0.065(6) 0.041(5) 0.058(6) -0.026(4) 0.001(5) 0.008(4)
C96 0.105(9) 0.057(7) 0.031(4) -0.025(4) -0.026(6) 0.034(7)
C97 0.128(13) 0.161(16) 0.169(17) -0.124(14) -0.025(12) -0.032(11)

loop_
_atom_type_symbol
_atom_type_description
_atom_type_scat_dispersion_real
_atom_type_scat_dispersion_imag
_atom_type_scat_source
C C 0.0033 0.0016 'International Tables Vol C Tables 4.2.6.8 and 6.1.1.4'
H H 0.0000 0.0000 'International Tables Vol C Tables 4.2.6.8 and 6.1.1.4'
N N 0.0061 0.0033 'International Tables Vol C Tables 4.2.6.8 and 6.1.1.4'
O O 0.0106 0.0060 'International Tables Vol C Tables 4.2.6.8 and 6.1.1.4'
Sm Sm -0.1638 3.4418 'International Tables Vol C Tables 4.2.6.8 and 6.1.1.4'

loop_
_geom_angle_atom_site_label_1
_geom_angle_atom_site_label_2
_geom_angle_atom_site_label_3
_geom_angle
_geom_angle_site_symmetry_1
O2 Sm1 O1 97.42(7) .
O2 Sm1 O3 99.01(6) .
O1 Sm1 O3 95.17(6) .
O2 Sm1 O4 145.60(6) .
O1 Sm1 O4 115.96(6) .
O3 Sm1 O4 71.21(6) .
O2 Sm1 N2 76.20(6) .
O1 Sm1 N2 139.70(7) .
O3 Sm1 N2 125.07(6) .
O4 Sm1 N2 82.91(6) .
O2 Sm1 N1 103.02(7) .
O1 Sm1 N1 74.52(6) .
O3 Sm1 N1 156.65(6) .
O4 Sm1 N1 94.16(7) .
N2 Sm1 N1 68.58(6) .
O2 Sm1 Sm2 126.16(5) .
O1 Sm1 Sm2 108.44(5) .
O3 Sm1 Sm2 34.20(4) .
O4 Sm1 Sm2 37.01(5) .
N2 Sm1 Sm2 107.02(5) .
N1 Sm1 Sm2 128.79(5) .
C1 O1 Sm1 142.91(16) .
C16 N1 C19 105.05(18) .
C16 N1 C15 111.59(19) .
C19 N1 C15 111.0(2) .
C16 N1 Sm1 116.84(16) .
C19 N1 Sm1 114.22(15) .
C15 N1 Sm1 98.22(14) .
O1 C1 C6 118.5(2) .
O1 C1 C2 122.4(2) .
C6 C1 C2 119.0(2) .
O5 Sm2 O6 95.63(7) .
O5 Sm2 O3 111.62(6) .
O6 Sm2 O3 99.33(6) .
O5 Sm2 O4 105.69(7) .
O6 Sm2 O4 158.56(6) .
O3 Sm2 O4 70.93(6) .
O5 Sm2 N4 138.46(6) .
O6 Sm2 N4 77.05(7) .
O3 Sm2 N4 109.92(6) .
O4 Sm2 N4 88.20(6) .
O5 Sm2 N3 74.41(6) .
O6 Sm2 N3 106.64(7) .
O3 Sm2 N3 152.73(7) .
O4 Sm2 N3 81.81(6) .
N4 Sm2 N3 69.04(6) .
O5 Sm2 Sm1 113.22(5) .
O6 Sm2 Sm1 131.32(5) .
O3 Sm2 Sm1 34.57(4) .
O4 Sm2 Sm1 36.35(4) .
N4 Sm2 Sm1 101.19(5) .
N3 Sm2 Sm1 118.16(5) .
C26 O2 Sm1 141.43(15) .
C20 N2 C23 103.3(2) .
C20 N2 C24 110.9(2) .
C23 N2 C24 106.0(2) .
C20 N2 Sm1 110.58(14) .
C23 N2 Sm1 120.08(16) .
C24 N2 Sm1 105.83(14) .
C3 C2 C1 117.8(2) .
C3 C2 C7 121.0(2) .
C1 C2 C7 121.1(2) .
C39 O3 Sm2 134.34(17) .
C39 O3 Sm1 114.37(16) .
Sm2 O3 Sm1 111.23(7) .
C60 N3 C57 104.2(2) .
C60 N3 C56 112.5(2) .
C57 N3 C56 110.6(2) .
C60 N3 Sm2 111.89(14) .
C57 N3 Sm2 122.52(17) .
C56 N3 Sm2 95.23(13) .
C4 C3 C2 124.0(2) .
C4 C3 H3 118.0 .
C2 C3 H3 118.0 .
Sm1 O4 Sm2 106.64(8) .
Sm1 O4 H4 126.7 .
Sm2 O4 H4 126.7 .
C61 N4 C64 105.19(19) .
C61 N4 C65 110.1(2) .
C64 N4 C65 105.68(18) .
C61 N4 Sm2 113.05(14) .
C64 N4 Sm2 114.41(15) .
C65 N4 Sm2 108.17(14) .
C3 C4 C5 116.8(2) .
C3 C4 C11 122.8(2) .
C5 C4 C11 120.3(3) .
C42 O5 Sm2 141.97(16) .
C6 C5 C4 121.8(3) .
C6 C5 H5 119.1 .
C4 C5 H5 119.1 .
C67 O6 Sm2 138.42(16) .
C5 C6 C1 120.5(2) .
C5 C6 C15 119.0(2) .
C1 C6 C15 120.5(2) .
C2 C7 C8 109.0(2) .
C2 C7 C10 112.6(2) .
C8 C7 C10 107.7(2) .
C2 C7 C9 110.6(2) .
C8 C7 C9 110.3(2) .
C10 C7 C9 106.5(2) .
C7 C8 H8A 109.5 .
C7 C8 H8B 109.5 .
H8A C8 H8B 109.5 .
C7 C8 H8C 109.5 .
H8A C8 H8C 109.5 .
H8B C8 H8C 109.5 .
C7 C9 H9A 109.5 .
C7 C9 H9B 109.5 .
H9A C9 H9B 109.5 .
C7 C9 H9C 109.5 .
H9A C9 H9C 109.5 .
H9B C9 H9C 109.5 .
C7 C10 H10A 109.5 .
C7 C10 H10B 109.5 .
H10A C10 H10B 109.5 .
C7 C10 H10C 109.5 .
H10A C10 H10C 109.5 .
H10B C10 H10C 109.5 .
C12 C11 C13 110.8(3) .
C12 C11 C4 109.7(2) .
C13 C11 C4 109.3(2) .
C12 C11 C14 108.2(2) .
C13 C11 C14 106.8(3) .
C4 C11 C14 111.9(2) .
C11 C12 H12A 109.5 .
C11 C12 H12B 109.5 .
H12A C12 H12B 109.5 .
C11 C12 H12C 109.5 .
H12A C12 H12C 109.5 .
H12B C12 H12C 109.5 .
C11 C13 H13A 109.5 .
C11 C13 H13B 109.5 .
H13A C13 H13B 109.5 .
C11 C13 H13C 109.5 .
H13A C13 H13C 109.5 .
H13B C13 H13C 109.5 .
C11 C14 H14A 109.5 .
C11 C14 H14B 109.5 .
H14A C14 H14B 109.5 .
C11 C14 H14C 109.5 .
H14A C14 H14C 109.5 .
H14B C14 H14C 109.5 .
N1 C15 C6 115.1(2) .
N1 C15 H15A 108.5 .
C6 C15 H15A 108.5 .
N1 C15 H15B 108.5 .
C6 C15 H15B 108.5 .
H15A C15 H15B 107.5 .
N1 C16 C17 103.9(2) .
N1 C16 H16A 111.0 .
C17 C16 H16A 111.0 .
N1 C16 H16B 111.0 .
C17 C16 H16B 111.0 .
H16A C16 H16B 109.0 .
C16 C17 C18 103.6(2) .
C16 C17 H17A 111.0 .
C18 C17 H17A 111.0 .
C16 C17 H17B 111.0 .
C18 C17 H17B 111.0 .
H17A C17 H17B 109.0 .
C17 C18 C19 106.1(2) .
C17 C18 H18A 110.5 .
C19 C18 H18A 110.5 .
C17 C18 H18B 110.5 .
C19 C18 H18B 110.5 .
H18A C18 H18B 108.7 .
N1 C19 C20 112.3(2) .
N1 C19 C18 104.7(2) .
C20 C19 C18 120.5(2) .
N1 C19 H19 106.1 .
C20 C19 H19 106.1 .
C18 C19 H19 106.1 .
N2 C20 C19 114.4(2) .
N2 C20 C21 105.5(2) .
C19 C20 C21 111.8(2) .
N2 C20 H20 108.3 .
C19 C20 H20 108.3 .
C21 C20 H20 108.3 .
C20 C21 C22 104.6(2) .
C20 C21 H21A 110.8 .
C22 C21 H21A 110.8 .
C20 C21 H21B 110.8 .
C22 C21 H21B 110.8 .
H21A C21 H21B 108.9 .
C23 C22 C21 105.3(2) .
C23 C22 H22A 110.7 .
C21 C22 H22A 110.7 .
C23 C22 H22B 110.7 .
C21 C22 H22B 110.7 .
H22A C22 H22B 108.8 .
N2 C23 C22 106.8(2) .
N2 C23 H23A 110.4 .
C22 C23 H23A 110.4 .
N2 C23 H23B 110.4 .
C22 C23 H23B 110.4 .
H23A C23 H23B 108.6 .
C25 C24 N2 116.4(2) .
C25 C24 H24A 108.2 .
N2 C24 H24A 108.2 .
C25 C24 H24B 108.2 .
N2 C24 H24B 108.2 .
H24A C24 H24B 107.4 .
C30 C25 C26 120.1(2) .
C30 C25 C24 120.5(2) .
C26 C25 C24 119.2(2) .
O2 C26 C25 117.7(2) .
O2 C26 C27 122.8(2) .
C25 C26 C27 119.5(2) .
C28 C27 C26 117.7(2) .
C28 C27 C31 121.4(2) .
C26 C27 C31 120.8(2) .
C27 C28 C29 123.7(3) .
C27 C28 H28 118.1 .
C29 C28 H28 118.1 .
C30 C29 C28 117.1(3) .
C30 C29 C35 122.8(3) .
C28 C29 C35 120.1(3) .
C29 C30 C25 121.8(2) .
C29 C30 H30 119.1 .
C25 C30 H30 119.1 .
C34 C31 C32 107.7(3) .
C34 C31 C27 108.9(2) .
C32 C31 C27 112.3(2) .
C34 C31 C33 109.9(3) .
C32 C31 C33 107.1(3) .
C27 C31 C33 110.8(2) .
C31 C32 H32A 109.5 .
C31 C32 H32B 109.5 .
H32A C32 H32B 109.5 .
C31 C32 H32C 109.5 .
H32A C32 H32C 109.5 .
H32B C32 H32C 109.5 .
C31 C33 H33A 109.5 .
C31 C33 H33B 109.5 .
H33A C33 H33B 109.5 .
C31 C33 H33C 109.5 .
H33A C33 H33C 109.5 .
H33B C33 H33C 109.5 .
C31 C34 H34A 109.5 .
C31 C34 H34B 109.5 .
H34A C34 H34B 109.5 .
C31 C34 H34C 109.5 .
H34A C34 H34C 109.5 .
H34B C34 H34C 109.5 .
C37 C35 C38 110.3(4) .
C37 C35 C29 111.0(3) .
C38A C35 C29 111.3(9) .
C38 C35 C29 111.9(3) .
C38A C35 C36A 112.1(12) .
C29 C35 C36A 114.5(7) .
C37 C35 C36 110.4(4) .
C38 C35 C36 106.6(4) .
C29 C35 C36 106.6(3) .
C38A C35 C37A 113.3(12) .
C29 C35 C37A 107.0(7) .
C36A C35 C37A 97.8(11) .
C35 C36 H36A 109.5 .
C35 C36 H36B 109.5 .
H36A C36 H36B 109.5 .
C35 C36 H36C 109.5 .
H36A C36 H36C 109.5 .
H36B C36 H36C 109.5 .
C35 C37 H37A 109.5 .
C35 C37 H37B 109.5 .
H37A C37 H37B 109.5 .
C35 C37 H37C 109.5 .
H37A C37 H37C 109.5 .
H37B C37 H37C 109.5 .
C35 C38 H38A 109.5 .
C35 C38 H38B 109.5 .
H38A C38 H38B 109.5 .
C35 C38 H38C 109.5 .
H38A C38 H38C 109.5 .
H38B C38 H38C 109.5 .
C35 C36A H36D 109.5 .
C35 C36A H36E 109.5 .
H36D C36A H36E 109.5 .
C35 C36A H36F 109.5 .
H36D C36A H36F 109.5 .
H36E C36A H36F 109.5 .
C35 C37A H37D 109.5 .
C35 C37A H37E 109.5 .
H37D C37A H37E 109.5 .
C35 C37A H37F 109.5 .
H37D C37A H37F 109.5 .
H37E C37A H37F 109.5 .
C35 C38A H38D 109.5 .
C35 C38A H38E 109.5 .
H38D C38A H38E 109.5 .
C35 C38A H38F 109.5 .
H38D C38A H38F 109.5 .
H38E C38A H38F 109.5 .
O3 C39 C40 109.0(3) .
O3 C39 C41 111.1(2) .
C40 C39 C41 112.4(3) .
O3 C39 H39 108.1 .
C40 C39 H39 108.1 .
C41 C39 H39 108.1 .
C39 C40 H40A 109.5 .
C39 C40 H40B 109.5 .
H40A C40 H40B 109.5 .
C39 C40 H40C 109.5 .
H40A C40 H40C 109.5 .
H40B C40 H40C 109.5 .
C39 C41 H41A 109.5 .
C39 C41 H41B 109.5 .
H41A C41 H41B 109.5 .
C39 C41 H41C 109.5 .
H41A C41 H41C 109.5 .
H41B C41 H41C 109.5 .
O5 C42 C47 118.7(2) .
O5 C42 C43 121.9(2) .
C47 C42 C43 119.4(2) .
C44 C43 C42 117.5(3) .
C44 C43 C48 121.9(2) .
C42 C43 C48 120.6(2) .
C45 C44 C43 124.1(3) .
C45 C44 H44 118.0 .
C43 C44 H44 118.0 .
C44 C45 C46 116.8(3) .
C44 C45 C52 122.7(3) .
C46 C45 C52 120.5(3) .
C47 C46 C45 122.1(3) .
C47 C46 H46 119.0 .
C45 C46 H46 119.0 .
C46 C47 C42 120.2(2) .
C46 C47 C56 119.9(2) .
C42 C47 C56 119.9(2) .
C43 C48 C51 111.9(3) .
C43 C48 C50 109.6(3) .
C51 C48 C50 107.2(3) .
C43 C48 C49 110.3(2) .
C51 C48 C49 107.5(3) .
C50 C48 C49 110.3(3) .
C48 C49 H49A 109.5 .
C48 C49 H49B 109.5 .
H49A C49 H49B 109.5 .
C48 C49 H49C 109.5 .
H49A C49 H49C 109.5 .
H49B C49 H49C 109.5 .
C48 C50 H50A 109.5 .
C48 C50 H50B 109.5 .
H50A C50 H50B 109.5 .
C48 C50 H50C 109.5 .
H50A C50 H50C 109.5 .
H50B C50 H50C 109.5 .
C48 C51 H51A 109.5 .
C48 C51 H51B 109.5 .
H51A C51 H51B 109.5 .
C48 C51 H51C 109.5 .
H51A C51 H51C 109.5 .
H51B C51 H51C 109.5 .
C55A C52 C53 115.4(8) .
C53 C52 C54 120.4(7) .
C55A C52 C45 116.8(6) .
C53 C52 C45 112.9(3) .
C54 C52 C45 111.6(5) .
C53 C52 C55 103.5(5) .
C54 C52 C55 100.7(7) .
C45 C52 C55 105.4(4) .
C55A C52 C54A 107.4(8) .
C53 C52 C54A 97.2(6) .
C45 C52 C54A 104.3(4) .
C52 C53 H53A 109.5 .
C52 C53 H53B 109.5 .
H53A C53 H53B 109.5 .
C52 C53 H53C 109.5 .
H53A C53 H53C 109.5 .
H53B C53 H53C 109.5 .
C52 C53 H53D 109.5 .
C52 C53 H53E 109.5 .
H53D C53 H53E 109.5 .
C52 C53 H53F 109.5 .
H53D C53 H53F 109.5 .
H53E C53 H53F 109.5 .
C52 C54 H54A 109.5 .
C52 C54 H54B 109.5 .
H54A C54 H54B 109.5 .
C52 C54 H54C 109.5 .
H54A C54 H54C 109.5 .
H54B C54 H54C 109.5 .
C52 C55 H55A 109.5 .
C52 C55 H55B 109.5 .
H55A C55 H55B 109.5 .
C52 C55 H55C 109.5 .
H55A C55 H55C 109.5 .
H55B C55 H55C 109.5 .
C52 C54A H54D 109.5 .
C52 C54A H54E 109.5 .
H54D C54A H54E 109.5 .
C52 C54A H54F 109.5 .
H54D C54A H54F 109.5 .
H54E C54A H54F 109.5 .
C52 C55A H55D 109.5 .
C52 C55A H55E 109.5 .
H55D C55A H55E 109.5 .
C52 C55A H55F 109.5 .
H55D C55A H55F 109.5 .
H55E C55A H55F 109.5 .
N3 C56 C47 113.0(2) .
N3 C56 H56A 109.0 .
C47 C56 H56A 109.0 .
N3 C56 H56B 109.0 .
C47 C56 H56B 109.0 .
H56A C56 H56B 107.8 .
N3 C57 C58 106.8(2) .
N3 C57 H57A 110.4 .
C58 C57 H57A 110.4 .
N3 C57 H57B 110.4 .
C58 C57 H57B 110.4 .
H57A C57 H57B 108.6 .
C57 C58 C59 105.6(2) .
C57 C58 H58A 110.6 .
C59 C58 H58A 110.6 .
C57 C58 H58B 110.6 .
C59 C58 H58B 110.6 .
H58A C58 H58B 108.7 .
C58 C59 C60 104.8(2) .
C58 C59 H59A 110.8 .
C60 C59 H59A 110.8 .
C58 C59 H59B 110.8 .
C60 C59 H59B 110.8 .
H59A C59 H59B 108.9 .
N3 C60 C61 113.3(2) .
N3 C60 C59 103.6(2) .
C61 C60 C59 119.0(2) .
N3 C60 H60 106.7 .
C61 C60 H60 106.7 .
C59 C60 H60 106.7 .
N4 C61 C60 113.9(2) .
N4 C61 C62 104.79(19) .
C60 C61 C62 112.1(2) .
N4 C61 H61 108.6 .
C60 C61 H61 108.6 .
C62 C61 H61 108.6 .
C63 C62 C61 104.9(2) .
C63 C62 H62A 110.8 .
C61 C62 H62A 110.8 .
C63 C62 H62B 110.8 .
C61 C62 H62B 110.8 .
H62A C62 H62B 108.8 .
C62 C63 C64 105.7(2) .
C62 C63 H63A 110.6 .
C64 C63 H63A 110.6 .
C62 C63 H63B 110.6 .
C64 C63 H63B 110.6 .
H63A C63 H63B 108.7 .
N4 C64 C63 106.6(2) .
N4 C64 H64A 110.4 .
C63 C64 H64A 110.4 .
N4 C64 H64B 110.4 .
C63 C64 H64B 110.4 .
H64A C64 H64B 108.6 .
C66 C65 N4 116.8(2) .
C66 C65 H65A 108.1 .
N4 C65 H65A 108.1 .
C66 C65 H65B 108.1 .
N4 C65 H65B 108.1 .
H65A C65 H65B 107.3 .
C71 C66 C67 120.7(3) .
C71 C66 C65 120.5(2) .
C67 C66 C65 118.5(2) .
O6 C67 C66 117.8(2) .
O6 C67 C68 123.1(2) .
C66 C67 C68 119.1(2) .
C69 C68 C67 117.5(3) .
C69 C68 C72 121.3(3) .
C67 C68 C72 121.1(3) .
C70 C69 C68 124.3(3) .
C70 C69 H69 117.9 .
C68 C69 H69 117.9 .
C69 C70 C71 116.9(3) .
C69 C70 C76 123.5(3) .
C71 C70 C76 119.6(3) .
C66 C71 C70 121.5(3) .
C66 C71 H71 119.2 .
C70 C71 H71 119.2 .
C75 C72 C68 112.7(3) .
C75 C72 C74 107.3(3) .
C68 C72 C74 110.3(3) .
C75 C72 C73 107.1(3) .
C68 C72 C73 108.8(3) .
C74 C72 C73 110.6(3) .
C72 C73 H73A 109.5 .
C72 C73 H73B 109.5 .
H73A C73 H73B 109.5 .
C72 C73 H73C 109.5 .
H73A C73 H73C 109.5 .
H73B C73 H73C 109.5 .
C72 C74 H74A 109.5 .
C72 C74 H74B 109.5 .
H74A C74 H74B 109.5 .
C72 C74 H74C 109.5 .
H74A C74 H74C 109.5 .
H74B C74 H74C 109.5 .
C72 C75 H75A 109.5 .
C72 C75 H75B 109.5 .
H75A C75 H75B 109.5 .
C72 C75 H75C 109.5 .
H75A C75 H75C 109.5 .
H75B C75 H75C 109.5 .
C77 C76 C70 110.0(3) .
C77 C76 C79 109.5(3) .
C70 C76 C79 109.4(2) .
C77 C76 C78 107.7(3) .
C70 C76 C78 111.7(3) .
C79 C76 C78 108.6(3) .
C76 C77 H77A 109.5 .
C76 C77 H77B 109.5 .
H77A C77 H77B 109.5 .
C76 C77 H77C 109.5 .
H77A C77 H77C 109.5 .
H77B C77 H77C 109.5 .
C76 C78 H78A 109.5 .
C76 C78 H78B 109.5 .
H78A C78 H78B 109.5 .
C76 C78 H78C 109.5 .
H78A C78 H78C 109.5 .
H78B C78 H78C 109.5 .
C76 C79 H79A 109.5 .
C76 C79 H79B 109.5 .
H79A C79 H79B 109.5 .
C76 C79 H79C 109.5 .
H79A C79 H79C 109.5 .
H79B C79 H79C 109.5 .
C81 C80 H80A 109.5 .
C81 C80 H80B 109.5 .
H80A C80 H80B 109.5 .
C81 C80 H80C 109.5 .
H80A C80 H80C 109.5 .
H80B C80 H80C 109.5 .
C82 C81 C80 114.1(4) .
C82 C81 H81A 108.7 .
C80 C81 H81A 108.7 .
C82 C81 H81B 108.7 .
C80 C81 H81B 108.7 .
H81A C81 H81B 107.6 .
C82 C82 C81 116.8(4) 2_566
C82 C82 H82A 108.1 2_566
C81 C82 H82A 108.1 .
C82 C82 H82B 108.1 2_566
C81 C82 H82B 108.1 .
H82A C82 H82B 107.3 .
C84 C83 H83A 109.5 .
C84 C83 H83B 109.5 .
H83A C83 H83B 109.5 .
C84 C83 H83C 109.5 .
H83A C83 H83C 109.5 .
H83B C83 H83C 109.5 .
C85 C84 C90 118.8(4) .
C85 C84 C83 122.3(4) .
C90 C84 C83 118.9(4) .
C86 C85 C84 121.0(6) .
C86 C85 H85 119.5 .
C84 C85 H85 119.5 .
C85 C86 C87 121.6(7) .
C85 C86 H86 119.2 .
C87 C86 H86 119.2 .
C86 C87 C89 117.1(7) .
C86 C87 H87 121.4 .
C89 C87 H87 121.4 .
C90 C89 C87 123.6(8) .
C90 C89 H89 118.2 .
C87 C89 H89 118.2 .
C89 C90 C84 117.9(6) .
C89 C90 H90 121.1 .
C84 C90 H90 121.1 .
C92 C91 C96 120.0 .
C92 C91 C97 117.2(10) .
C96 C91 C97 122.8(10) .
C91 C92 C93 120.0 .
C91 C92 H92 120.0 .
C93 C92 H92 120.0 .
C92 C93 C94 120.0 .
C92 C93 H93 120.0 .
C94 C93 H93 120.0 .
C95 C94 C93 120.0 .
C95 C94 H94 120.0 .
C93 C94 H94 120.0 .
C94 C95 C96 120.0 .
C94 C95 H95 120.0 .
C96 C95 H95 120.0 .
C95 C96 C91 120.0 .
C95 C96 H96 120.0 .
C91 C96 H96 120.0 .
C91 C97 H97A 109.5 .
C91 C97 H97B 109.5 .
H97A C97 H97B 109.5 .
C91 C97 H97C 109.5 .
H97A C97 H97C 109.5 .
H97B C97 H97C 109.5 .

loop_
_geom_bond_atom_site_label_1
_geom_bond_atom_site_label_2
_geom_bond_distance
_geom_bond_site_symmetry_2
Sm1 O2 2.1829(17) .
Sm1 O1 2.1842(16) .
Sm1 O3 2.3189(18) .
Sm1 O4 2.3568(18) .
Sm1 N2 2.633(2) .
Sm1 N1 2.639(2) .
Sm1 Sm2 3.8093(2) .
O1 C1 1.337(3) .
N1 C16 1.472(3) .
N1 C19 1.495(3) .
N1 C15 1.498(3) .
C1 C6 1.405(4) .
C1 C2 1.417(3) .
Sm2 O5 2.1665(17) .
Sm2 O6 2.2063(18) .
Sm2 O3 2.2971(17) .
Sm2 O4 2.3930(19) .
Sm2 N4 2.584(2) .
Sm2 N3 2.659(2) .
O2 C26 1.333(3) .
N2 C20 1.489(3) .
N2 C23 1.496(3) .
N2 C24 1.513(3) .
C2 C3 1.399(4) .
C2 C7 1.530(4) .
O3 C39 1.442(3) .
N3 C60 1.489(3) .
N3 C57 1.489(3) .
N3 C56 1.496(3) .
C3 C4 1.385(4) .
C3 H3 0.9500 .
O4 H4 0.9500 .
N4 C61 1.493(3) .
N4 C64 1.495(3) .
N4 C65 1.512(3) .
C4 C5 1.394(4) .
C4 C11 1.539(4) .
O5 C42 1.332(3) .
C5 C6 1.388(4) .
C5 H5 0.9500 .
O6 C67 1.332(3) .
C6 C15 1.510(3) .
C7 C8 1.534(4) .
C7 C10 1.537(4) .
C7 C9 1.540(4) .
C8 H8A 0.9800 .
C8 H8B 0.9800 .
C8 H8C 0.9800 .
C9 H9A 0.9800 .
C9 H9B 0.9800 .
C9 H9C 0.9800 .
C10 H10A 0.9800 .
C10 H10B 0.9800 .
C10 H10C 0.9800 .
C11 C12 1.510(4) .
C11 C13 1.522(4) .
C11 C14 1.546(4) .
C12 H12A 0.9800 .
C12 H12B 0.9800 .
C12 H12C 0.9800 .
C13 H13A 0.9800 .
C13 H13B 0.9800 .
C13 H13C 0.9800 .
C14 H14A 0.9800 .
C14 H14B 0.9800 .
C14 H14C 0.9800 .
C15 H15A 0.9900 .
C15 H15B 0.9900 .
C16 C17 1.507(4) .
C16 H16A 0.9900 .
C16 H16B 0.9900 .
C17 C18 1.510(4) .
C17 H17A 0.9900 .
C17 H17B 0.9900 .
C18 C19 1.544(4) .
C18 H18A 0.9900 .
C18 H18B 0.9900 .
C19 C20 1.536(3) .
C19 H19 1.0000 .
C20 C21 1.540(3) .
C20 H20 1.0000 .
C21 C22 1.542(4) .
C21 H21A 0.9900 .
C21 H21B 0.9900 .
C22 C23 1.534(4) .
C22 H22A 0.9900 .
C22 H22B 0.9900 .
C23 H23A 0.9900 .
C23 H23B 0.9900 .
C24 C25 1.499(4) .
C24 H24A 0.9900 .
C24 H24B 0.9900 .
C25 C30 1.391(4) .
C25 C26 1.407(3) .
C26 C27 1.414(4) .
C27 C28 1.392(4) .
C27 C31 1.535(3) .
C28 C29 1.398(4) .
C28 H28 0.9500 .
C29 C30 1.384(4) .
C29 C35 1.535(4) .
C30 H30 0.9500 .
C31 C34 1.532(4) .
C31 C32 1.534(4) .
C31 C33 1.542(4) .
C32 H32A 0.9800 .
C32 H32B 0.9800 .
C32 H32C 0.9800 .
C33 H33A 0.9800 .
C33 H33B 0.9800 .
C33 H33C 0.9800 .
C34 H34A 0.9800 .
C34 H34B 0.9800 .
C34 H34C 0.9800 .
C35 C37 1.498(6) .
C35 C38A 1.502(12) .
C35 C38 1.521(5) .
C35 C36A 1.553(12) .
C35 C36 1.568(6) .
C35 C37A 1.584(13) .
C36 H36A 0.9800 .
C36 H36B 0.9800 .
C36 H36C 0.9800 .
C37 H37A 0.9800 .
C37 H37B 0.9800 .
C37 H37C 0.9800 .
C38 H38A 0.9800 .
C38 H38B 0.9800 .
C38 H38C 0.9800 .
C36A H36D 0.9800 .
C36A H36E 0.9800 .
C36A H36F 0.9800 .
C37A H37D 0.9800 .
C37A H37E 0.9800 .
C37A H37F 0.9800 .
C38A H38D 0.9800 .
C38A H38E 0.9800 .
C38A H38F 0.9800 .
C39 C40 1.498(5) .
C39 C41 1.503(4) .
C39 H39 1.0000 .
C40 H40A 0.9800 .
C40 H40B 0.9800 .
C40 H40C 0.9800 .
C41 H41A 0.9800 .
C41 H41B 0.9800 .
C41 H41C 0.9800 .
C42 C47 1.404(4) .
C42 C43 1.414(3) .
C43 C44 1.399(4) .
C43 C48 1.531(4) .
C44 C45 1.384(4) .
C44 H44 0.9500 .
C45 C46 1.390(4) .
C45 C52 1.537(4) .
C46 C47 1.387(4) .
C46 H46 0.9500 .
C47 C56 1.506(3) .
C48 C51 1.534(4) .
C48 C50 1.537(4) .
C48 C49 1.538(4) .
C49 H49A 0.9800 .
C49 H49B 0.9800 .
C49 H49C 0.9800 .
C50 H50A 0.9800 .
C50 H50B 0.9800 .
C50 H50C 0.9800 .
C51 H51A 0.9800 .
C51 H51B 0.9800 .
C51 H51C 0.9800 .
C52 C55A 1.460(10) .
C52 C53 1.509(5) .
C52 C54 1.525(10) .
C52 C55 1.609(9) .
C52 C54A 1.622(9) .
C53 H53A 0.9800 .
C53 H53B 0.9800 .
C53 H53C 0.9800 .
C53 H53D 0.9800 .
C53 H53E 0.9800 .
C53 H53F 0.9800 .
C54 H54A 0.9800 .
C54 H54B 0.9800 .
C54 H54C 0.9800 .
C55 H55A 0.9800 .
C55 H55B 0.9800 .
C55 H55C 0.9800 .
C54A H54D 0.9800 .
C54A H54E 0.9800 .
C54A H54F 0.9800 .
C55A H55D 0.9800 .
C55A H55E 0.9800 .
C55A H55F 0.9800 .
C56 H56A 0.9900 .
C56 H56B 0.9900 .
C57 C58 1.522(4) .
C57 H57A 0.9900 .
C57 H57B 0.9900 .
C58 C59 1.525(4) .
C58 H58A 0.9900 .
C58 H58B 0.9900 .
C59 C60 1.536(4) .
C59 H59A 0.9900 .
C59 H59B 0.9900 .
C60 C61 1.531(4) .
C60 H60 1.0000 .
C61 C62 1.540(3) .
C61 H61 1.0000 .
C62 C63 1.540(4) .
C62 H62A 0.9900 .
C62 H62B 0.9900 .
C63 C64 1.546(4) .
C63 H63A 0.9900 .
C63 H63B 0.9900 .
C64 H64A 0.9900 .
C64 H64B 0.9900 .
C65 C66 1.496(4) .
C65 H65A 0.9900 .
C65 H65B 0.9900 .
C66 C71 1.385(4) .
C66 C67 1.405(4) .
C67 C68 1.414(4) .
C68 C69 1.400(4) .
C68 C72 1.537(4) .
C69 C70 1.379(4) .
C69 H69 0.9500 .
C70 C71 1.396(4) .
C70 C76 1.537(4) .
C71 H71 0.9500 .
C72 C75 1.532(4) .
C72 C74 1.537(5) .
C72 C73 1.538(5) .
C73 H73A 0.9800 .
C73 H73B 0.9800 .
C73 H73C 0.9800 .
C74 H74A 0.9800 .
C74 H74B 0.9800 .
C74 H74C 0.9800 .
C75 H75A 0.9800 .
C75 H75B 0.9800 .
C75 H75C 0.9800 .
C76 C77 1.524(5) .
C76 C79 1.538(4) .
C76 C78 1.539(5) .
C77 H77A 0.9800 .
C77 H77B 0.9800 .
C77 H77C 0.9800 .
C78 H78A 0.9800 .
C78 H78B 0.9800 .
C78 H78C 0.9800 .
C79 H79A 0.9800 .
C79 H79B 0.9800 .
C79 H79C 0.9800 .
C80 C81 1.506(6) .
C80 H80A 0.9800 .
C80 H80B 0.9800 .
C80 H80C 0.9800 .
C81 C82 1.488(5) .
C81 H81A 0.9900 .
C81 H81B 0.9900 .
C82 C82 1.487(8) 2_566
C82 H82A 0.9900 .
C82 H82B 0.9900 .
C83 C84 1.479(6) .
C83 H83A 0.9800 .
C83 H83B 0.9800 .
C83 H83C 0.9800 .
C84 C85 1.368(6) .
C84 C90 1.411(6) .
C85 C86 1.363(7) .
C85 H85 0.9500 .
C86 C87 1.366(11) .
C86 H86 0.9500 .
C87 C89 1.374(11) .
C87 H87 0.9500 .
C89 C90 1.360(8) .
C89 H89 0.9500 .
C90 H90 0.9500 .
C91 C92 1.3900 .
C91 C96 1.3900 .
C91 C97 1.508(17) .
C92 C93 1.3900 .
C92 H92 0.9500 .
C93 C94 1.3900 .
C93 H93 0.9500 .
C94 C95 1.3900 .
C94 H94 0.9500 .
C95 C96 1.3900 .
C95 H95 0.9500 .
C96 H96 0.9500 .
C97 H97A 0.9800 .
C97 H97B 0.9800 .
C97 H97C 0.9800 .

loop_
_geom_torsion_atom_site_label_1
_geom_torsion_atom_site_label_2
_geom_torsion_atom_site_label_3
_geom_torsion_atom_site_label_4
_geom_torsion
_geom_torsion_site_symmetry_4
Sm1 O1 C1 C6 2.3(4) .
Sm1 O1 C1 C2 -177.72(18) .
O1 C1 C2 C3 179.0(2) .
C6 C1 C2 C3 -0.9(4) .
O1 C1 C2 C7 -2.8(4) .
C6 C1 C2 C7 177.2(2) .
C1 C2 C3 C4 -0.4(4) .
C7 C2 C3 C4 -178.5(2) .
C2 C3 C4 C5 1.0(4) .
C2 C3 C4 C11 -177.7(2) .
C3 C4 C5 C6 -0.3(4) .
C11 C4 C5 C6 178.4(2) .
C4 C5 C6 C1 -1.1(4) .
C4 C5 C6 C15 177.4(2) .
O1 C1 C6 C5 -178.3(2) .
C2 C1 C6 C5 1.7(4) .
O1 C1 C6 C15 3.3(4) .
C2 C1 C6 C15 -176.8(2) .
C3 C2 C7 C8 113.5(3) .
C1 C2 C7 C8 -64.5(3) .
C3 C2 C7 C10 -6.0(3) .
C1 C2 C7 C10 176.0(2) .
C3 C2 C7 C9 -125.0(3) .
C1 C2 C7 C9 56.9(3) .
C3 C4 C11 C12 -121.0(3) .
C5 C4 C11 C12 60.3(3) .
C3 C4 C11 C13 117.2(3) .
C5 C4 C11 C13 -61.4(4) .
C3 C4 C11 C14 -0.9(4) .
C5 C4 C11 C14 -179.5(2) .
C16 N1 C15 C6 -40.9(3) .
C19 N1 C15 C6 -157.7(2) .
Sm1 N1 C15 C6 82.4(2) .
C5 C6 C15 N1 122.7(3) .
C1 C6 C15 N1 -58.9(3) .
C19 N1 C16 C17 -40.9(3) .
C15 N1 C16 C17 -161.3(2) .
Sm1 N1 C16 C17 86.8(2) .
N1 C16 C17 C18 38.0(3) .
C16 C17 C18 C19 -20.8(3) .
C16 N1 C19 C20 159.6(2) .
C15 N1 C19 C20 -79.6(3) .
Sm1 N1 C19 C20 30.3(3) .
C16 N1 C19 C18 27.2(3) .
C15 N1 C19 C18 147.9(2) .
Sm1 N1 C19 C18 -102.1(2) .
C17 C18 C19 N1 -3.5(3) .
C17 C18 C19 C20 -131.1(3) .
C23 N2 C20 C19 -84.9(2) .
C24 N2 C20 C19 161.94(19) .
Sm1 N2 C20 C19 44.8(2) .
C23 N2 C20 C21 38.4(3) .
C24 N2 C20 C21 -74.8(2) .
Sm1 N2 C20 C21 168.14(16) .
N1 C19 C20 N2 -51.7(3) .
C18 C19 C20 N2 72.4(3) .
N1 C19 C20 C21 -171.6(2) .
C18 C19 C20 C21 -47.5(4) .
N2 C20 C21 C22 -27.8(3) .
C19 C20 C21 C22 97.2(3) .
C20 C21 C22 C23 6.4(3) .
C20 N2 C23 C22 -34.4(3) .
C24 N2 C23 C22 82.3(3) .
Sm1 N2 C23 C22 -158.10(18) .
C21 C22 C23 N2 17.1(3) .
C20 N2 C24 C25 -48.1(3) .
C23 N2 C24 C25 -159.5(2) .
Sm1 N2 C24 C25 71.9(2) .
N2 C24 C25 C30 120.1(3) .
N2 C24 C25 C26 -64.2(3) .
Sm1 O2 C26 C25 41.1(4) .
Sm1 O2 C26 C27 -140.3(2) .
C30 C25 C26 O2 178.8(2) .
C24 C25 C26 O2 3.1(3) .
C30 C25 C26 C27 0.2(4) .
C24 C25 C26 C27 -175.5(2) .
O2 C26 C27 C28 -178.2(2) .
C25 C26 C27 C28 0.4(4) .
O2 C26 C27 C31 -0.9(4) .
C25 C26 C27 C31 177.6(2) .
C26 C27 C28 C29 -0.5(4) .
C31 C27 C28 C29 -177.7(3) .
C27 C28 C29 C30 0.0(5) .
C27 C28 C29 C35 178.4(3) .
C28 C29 C30 C25 0.6(4) .
C35 C29 C30 C25 -177.7(3) .
C26 C25 C30 C29 -0.7(4) .
C24 C25 C30 C29 174.9(3) .
C28 C27 C31 C34 116.3(3) .
C26 C27 C31 C34 -60.9(3) .
C28 C27 C31 C32 -3.0(4) .
C26 C27 C31 C32 179.9(3) .
C28 C27 C31 C33 -122.7(3) .
C26 C27 C31 C33 60.1(4) .
C30 C29 C35 C37 -126.3(4) .
C28 C29 C35 C37 55.4(4) .
C30 C29 C35 C38A 64.5(12) .
C28 C29 C35 C38A -113.8(11) .
C30 C29 C35 C38 -2.7(5) .
C28 C29 C35 C38 179.0(4) .
C30 C29 C35 C36A -167.0(10) .
C28 C29 C35 C36A 14.7(10) .
C30 C29 C35 C36 113.4(4) .
C28 C29 C35 C36 -64.8(5) .
C30 C29 C35 C37A -59.8(9) .
C28 C29 C35 C37A 121.9(9) .
Sm2 O3 C39 C40 -71.3(4) .
Sm1 O3 C39 C40 111.9(3) .
Sm2 O3 C39 C41 53.0(4) .
Sm1 O3 C39 C41 -123.8(2) .
Sm2 O5 C42 C47 8.0(4) .
Sm2 O5 C42 C43 -171.3(2) .
O5 C42 C43 C44 178.3(3) .
C47 C42 C43 C44 -1.0(4) .
O5 C42 C43 C48 -2.1(4) .
C47 C42 C43 C48 178.6(3) .
C42 C43 C44 C45 -0.3(5) .
C48 C43 C44 C45 -179.9(3) .
C43 C44 C45 C46 0.8(5) .
C43 C44 C45 C52 -177.0(3) .
C44 C45 C46 C47 0.0(5) .
C52 C45 C46 C47 177.9(3) .
C45 C46 C47 C42 -1.3(4) .
C45 C46 C47 C56 -178.4(3) .
O5 C42 C47 C46 -177.6(2) .
C43 C42 C47 C46 1.8(4) .
O5 C42 C47 C56 -0.5(4) .
C43 C42 C47 C56 178.9(2) .
C44 C43 C48 C51 -1.3(4) .
C42 C43 C48 C51 179.1(3) .
C44 C43 C48 C50 117.4(3) .
C42 C43 C48 C50 -62.2(3) .
C44 C43 C48 C49 -121.0(3) .
C42 C43 C48 C49 59.4(4) .
C44 C45 C52 C55A -149.0(11) .
C46 C45 C52 C55A 33.2(11) .
C44 C45 C52 C53 -11.7(5) .
C46 C45 C52 C53 170.5(3) .
C44 C45 C52 C54 127.6(10) .
C46 C45 C52 C54 -50.2(10) .
C44 C45 C52 C55 -124.0(5) .
C46 C45 C52 C55 58.2(6) .
C44 C45 C52 C54A 92.7(7) .
C46 C45 C52 C54A -85.1(7) .
C60 N3 C56 C47 -157.7(2) .
C57 N3 C56 C47 -41.7(3) .
Sm2 N3 C56 C47 85.97(19) .
C46 C47 C56 N3 116.5(3) .
C42 C47 C56 N3 -60.6(3) .
C60 N3 C57 C58 -31.5(3) .
C56 N3 C57 C58 -152.6(2) .
Sm2 N3 C57 C58 96.6(2) .
N3 C57 C58 C59 11.0(3) .
C57 C58 C59 C60 13.0(3) .
C57 N3 C60 C61 169.7(2) .
C56 N3 C60 C61 -70.5(3) .
Sm2 N3 C60 C61 35.3(3) .
C57 N3 C60 C59 39.3(3) .
C56 N3 C60 C59 159.1(2) .
Sm2 N3 C60 C59 -95.04(19) .
C58 C59 C60 N3 -32.3(3) .
C58 C59 C60 C61 -159.2(2) .
C64 N4 C61 C60 -86.1(2) .
C65 N4 C61 C60 160.5(2) .
Sm2 N4 C61 C60 39.4(2) .
C64 N4 C61 C62 36.7(3) .
C65 N4 C61 C62 -76.7(2) .
Sm2 N4 C61 C62 162.27(17) .
N3 C60 C61 N4 -51.3(3) .
C59 C60 C61 N4 70.8(3) .
N3 C60 C61 C62 -170.1(2) .
C59 C60 C61 C62 -47.9(3) .
N4 C61 C62 C63 -30.0(3) .
C60 C61 C62 C63 94.0(3) .
C61 C62 C63 C64 12.1(3) .
C61 N4 C64 C63 -29.1(3) .
C65 N4 C64 C63 87.4(2) .
Sm2 N4 C64 C63 -153.73(17) .
C62 C63 C64 N4 10.0(3) .
C61 N4 C65 C66 -55.9(3) .
C64 N4 C65 C66 -169.0(2) .
Sm2 N4 C65 C66 68.0(2) .
N4 C65 C66 C71 119.2(3) .
N4 C65 C66 C67 -67.2(3) .
Sm2 O6 C67 C66 44.1(4) .
Sm2 O6 C67 C68 -136.8(2) .
C71 C66 C67 O6 -179.1(2) .
C65 C66 C67 O6 7.3(3) .
C71 C66 C67 C68 1.7(4) .
C65 C66 C67 C68 -171.9(2) .
O6 C67 C68 C69 179.6(2) .
C66 C67 C68 C69 -1.2(4) .
O6 C67 C68 C72 -2.1(4) .
C66 C67 C68 C72 177.0(2) .
C67 C68 C69 C70 0.0(4) .
C72 C68 C69 C70 -178.3(3) .
C68 C69 C70 C71 0.8(4) .
C68 C69 C70 C76 178.7(3) .
C67 C66 C71 C70 -0.9(4) .
C65 C66 C71 C70 172.5(2) .
C69 C70 C71 C66 -0.3(4) .
C76 C70 C71 C66 -178.3(2) .
C69 C68 C72 C75 -1.1(4) .
C67 C68 C72 C75 -179.3(3) .
C69 C68 C72 C74 -121.0(3) .
C67 C68 C72 C74 60.8(4) .
C69 C68 C72 C73 117.5(3) .
C67 C68 C72 C73 -60.7(4) .
C69 C70 C76 C77 124.5(3) .
C71 C70 C76 C77 -57.7(4) .
C69 C70 C76 C79 -115.3(3) .
C71 C70 C76 C79 62.6(4) .
C69 C70 C76 C78 4.9(4) .
C71 C70 C76 C78 -177.2(3) .
C80 C81 C82 C82 179.8(4) 2_566
C90 C84 C85 C86 0.6(7) .
C83 C84 C85 C86 -179.2(5) .
C84 C85 C86 C87 -0.5(8) .
C85 C86 C87 C89 0.5(10) .
C86 C87 C89 C90 -0.5(11) .
C87 C89 C90 C84 0.5(9) .
C85 C84 C90 C89 -0.6(7) .
C83 C84 C90 C89 179.2(5) .
C96 C91 C92 C93 0.0 .
C97 C91 C92 C93 -178.4(10) .
C91 C92 C93 C94 0.0 .
C92 C93 C94 C95 0.0 .
C93 C94 C95 C96 0.0 .
C94 C95 C96 C91 0.0 .
C92 C91 C96 C95 0.0 .
C97 C91 C96 C95 178.4(11) .
